data_4119013
loop_
_publ_author_name
'Takashi Abe'
'Ryoji Tanaka'
'Shintaro Ishida'
'Mitsuo Kira'
'Takeaki Iwamoto'

_publ_section_title
;
 New Isolable Dialkylsilylene and Its Isolable Dimer That Equilibrate in
 Solution
;
_journal_name_full 'Journal of the American Chemical Society'
_journal_page_first 20029
_journal_page_last 20032
_journal_paper_doi 10.1021/ja310391m
_journal_volume 134
_journal_year 2012
_chemical_formula_sum 'C48 H72 Si10'
_chemical_formula_weight 929.96
_chemical_name_systematic
; 
 ? 
;
_space_group_IT_number 68
_symmetry_cell_setting orthorhombic
_symmetry_space_group_name_Hall '-C 2a 2ac'
_symmetry_space_group_name_H-M 'C c c a :2'
_atom_sites_solution_hydrogens geom
_atom_sites_solution_primary direct
_atom_sites_solution_secondary difmap
_audit_creation_method SHELXL-97
_cell_angle_alpha 90.00
_cell_angle_beta 90.00
_cell_angle_gamma 90.00
_cell_formula_units_Z 4
_cell_length_a 11.8248(19)
_cell_length_b 25.228(4)
_cell_length_c 17.106(3)
_cell_measurement_reflns_used 6247
_cell_measurement_temperature 100(2)
_cell_measurement_theta_max 27.92
_cell_measurement_theta_min 2.24
_cell_volume 5103.0(15)
_computing_cell_refinement 'APEX2 (Bruker AXS, 2006)'
_computing_data_collection 'APEX2 (Bruker AXS, 2006)'
_computing_data_reduction 'SAINT (Bruker AXS, 2004)'
_computing_molecular_graphics 'XSHEL (Bruker AXS,2002)'
_computing_publication_material 'XCIF (Bruker AXS, 2001)'
_computing_structure_refinement 'SHELXL-97 (Sheldrick, 1997)'
_computing_structure_solution 'SHELXS-97 (Sheldrick, 1997)'
_diffrn_ambient_temperature 100(2)
_diffrn_detector_area_resol_mean 8.333
_diffrn_measured_fraction_theta_full 0.998
_diffrn_measured_fraction_theta_max 0.998
_diffrn_measurement_device_type 'Bruker APEXII CCD area detector'
_diffrn_measurement_method 'phi and omega scans'
_diffrn_radiation_monochromator 'Bruker Helios multilayer confocal mirror'
_diffrn_radiation_source 'Bruker TXS fine-focus rotating anode'
_diffrn_radiation_type MoK\a
_diffrn_radiation_wavelength 0.71073
_diffrn_reflns_av_R_equivalents 0.0374
_diffrn_reflns_av_sigmaI/netI 0.0282
_diffrn_reflns_limit_h_max 10
_diffrn_reflns_limit_h_min -14
_diffrn_reflns_limit_k_max 29
_diffrn_reflns_limit_k_min -30
_diffrn_reflns_limit_l_max 15
_diffrn_reflns_limit_l_min -20
_diffrn_reflns_number 11388
_diffrn_reflns_theta_full 25.00
_diffrn_reflns_theta_max 25.00
_diffrn_reflns_theta_min 2.24
_exptl_absorpt_coefficient_mu 0.290
_exptl_absorpt_correction_T_max 0.9857
_exptl_absorpt_correction_T_min 0.9857
_exptl_absorpt_correction_type empirical
_exptl_absorpt_process_details
;
SADABS Sheldrick 1996
;
_exptl_crystal_colour orange
_exptl_crystal_density_diffrn 1.210
_exptl_crystal_description block
_exptl_crystal_F_000 2000
_exptl_crystal_size_max 0.05
_exptl_crystal_size_mid 0.05
_exptl_crystal_size_min 0.05
_refine_diff_density_max 0.634
_refine_diff_density_min -0.240
_refine_diff_density_rms 0.065
_refine_ls_extinction_method none
_refine_ls_goodness_of_fit_ref 1.083
_refine_ls_hydrogen_treatment constr
_refine_ls_matrix_type full
_refine_ls_number_parameters 140
_refine_ls_number_reflns 2250
_refine_ls_number_restraints 0
_refine_ls_restrained_S_all 1.083
_refine_ls_R_factor_all 0.0409
_refine_ls_R_factor_gt 0.0352
_refine_ls_shift/su_max 0.000
_refine_ls_shift/su_mean 0.000
_refine_ls_structure_factor_coef Fsqd
_refine_ls_weighting_details 'calc w=1/[\s^2^(Fo^2^)+(0.0560P)^2^+5.8319P] where P=(Fo^2^+2Fc^2^)/3'
_refine_ls_weighting_scheme calc
_refine_ls_wR_factor_gt 0.0925
_refine_ls_wR_factor_ref 0.0985
_reflns_number_gt 1983
_reflns_number_total 2250
_reflns_threshold_expression >2sigma(I)
_cod_data_source_file ja310391m_si_002_1.cif
_cod_data_source_block si310a_disilene
_cod_original_cell_volume 5103.0(14)
_cod_original_sg_symbol_H-M 'C c c a'
_cod_database_code 4119013

loop_
_symmetry_equiv_pos_as_xyz
'x, y, z'
'-x+1/2, -y, z'
'x+1/2, -y, -z+1/2'
'-x, y, -z+1/2'
'x+1/2, y+1/2, z'
'-x+1, -y+1/2, z'
'x+1, -y+1/2, -z+1/2'
'-x+1/2, y+1/2, -z+1/2'
'-x, -y, -z'
'x-1/2, y, -z'
'-x-1/2, y, z-1/2'
'x, -y, z-1/2'
'-x+1/2, -y+1/2, -z'
'x, y+1/2, -z'
'-x, y+1/2, z-1/2'
'x+1/2, -y+1/2, z-1/2'

loop_
_atom_site_label
_atom_site_type_symbol
_atom_site_fract_x
_atom_site_fract_y
_atom_site_fract_z
_atom_site_U_iso_or_equiv
_atom_site_adp_type
_atom_site_occupancy
_atom_site_symmetry_multiplicity
_atom_site_calc_flag
_atom_site_refinement_flags
Si1 Si 0.40607(8) 0.2485(5) 0.2392(4) 0.0203(10) Uani 0.50 1 d P
C1 C 0.29617(15) 0.19373(7) 0.26594(11) 0.0183(4) Uani 1 1 d .
C2 C 0.18624(15) 0.22175(7) 0.23549(11) 0.0198(4) Uani 1 1 d .
H1 H 0.1846 0.2212 0.1776 0.024 Uiso 1 1 calc R
H2 H 0.1185 0.2029 0.2551 0.024 Uiso 1 1 calc R
Si2 Si 0.30422(4) 0.12607(2) 0.21761(3) 0.01720(16) Uani 1 1 d .
C3 C 0.15926(16) 0.10395(8) 0.18596(11) 0.0228(4) Uani 1 1 d .
H3 H 0.1287 0.1293 0.1480 0.034 Uiso 1 1 calc R
H4 H 0.1093 0.1022 0.2316 0.034 Uiso 1 1 calc R
H5 H 0.1644 0.0688 0.1618 0.034 Uiso 1 1 calc R
C4 C 0.39181(17) 0.12400(9) 0.12757(12) 0.0272(5) Uani 1 1 d .
H6 H 0.4650 0.1408 0.1377 0.041 Uiso 1 1 calc R
H7 H 0.3529 0.1430 0.0855 0.041 Uiso 1 1 calc R
H8 H 0.4037 0.0871 0.1119 0.041 Uiso 1 1 calc R
C5 C 0.34518(15) 0.08141(8) 0.30079(11) 0.0192(4) Uani 1 1 d .
C6 C 0.38005(15) 0.02863(8) 0.29643(12) 0.0217(4) Uani 1 1 d .
H9 H 0.3908 0.0126 0.2467 0.026 Uiso 1 1 calc R
C7 C 0.39929(16) -0.00079(9) 0.36395(12) 0.0264(5) Uani 1 1 d .
H10 H 0.4241 -0.0365 0.3602 0.032 Uiso 1 1 calc R
C8 C 0.38210(16) 0.02219(8) 0.43693(12) 0.0274(5) Uani 1 1 d .
H11 H 0.3953 0.0022 0.4831 0.033 Uiso 1 1 calc R
C9 C 0.34577(16) 0.07415(9) 0.44239(11) 0.0247(4) Uani 1 1 d .
H12 H 0.3333 0.0894 0.4924 0.030 Uiso 1 1 calc R
C10 C 0.32717(15) 0.10456(8) 0.37499(11) 0.0201(4) Uani 1 1 d .
Si3 Si 0.27725(4) 0.17496(2) 0.37384(3) 0.01927(17) Uani 1 1 d .
C11 C 0.12321(16) 0.17481(8) 0.40174(12) 0.0246(4) Uani 1 1 d .
H13 H 0.0806 0.1532 0.3644 0.037 Uiso 1 1 calc R
H14 H 0.0942 0.2112 0.4010 0.037 Uiso 1 1 calc R
H15 H 0.1147 0.1600 0.4543 0.037 Uiso 1 1 calc R
C12 C 0.35760(17) 0.21402(9) 0.44804(12) 0.0283(5) Uani 1 1 d .
H16 H 0.3424 0.1998 0.5003 0.043 Uiso 1 1 calc R
H17 H 0.3338 0.2512 0.4459 0.043 Uiso 1 1 calc R
H18 H 0.4387 0.2116 0.4369 0.043 Uiso 1 1 calc R

loop_
_atom_site_aniso_label
_atom_site_aniso_U_11
_atom_site_aniso_U_22
_atom_site_aniso_U_33
_atom_site_aniso_U_23
_atom_site_aniso_U_13
_atom_site_aniso_U_12
Si1 0.0091(4) 0.0170(11) 0.035(3) 0.000(3) -0.0016(6) 0.0004(7)
C1 0.0115(9) 0.0193(9) 0.0241(10) 0.0004(8) -0.0016(7) -0.0003(7)
C2 0.0098(9) 0.0229(10) 0.0265(10) 0.0022(8) -0.0003(7) -0.0010(7)
Si2 0.0117(3) 0.0201(3) 0.0198(3) 0.00078(19) 0.00033(19) -0.00043(19)
C3 0.0170(9) 0.0255(10) 0.0260(10) -0.0010(8) -0.0023(8) -0.0015(8)
C4 0.0208(11) 0.0341(12) 0.0266(11) 0.0044(8) 0.0053(8) 0.0046(9)
C5 0.0097(9) 0.0223(10) 0.0255(10) 0.0024(8) -0.0014(7) -0.0027(7)
C6 0.0125(9) 0.0246(10) 0.0280(10) -0.0006(8) 0.0003(7) -0.0021(8)
C7 0.0139(9) 0.0246(10) 0.0407(12) 0.0057(9) -0.0018(8) 0.0003(8)
C8 0.0157(9) 0.0343(12) 0.0322(11) 0.0131(9) -0.0043(8) -0.0037(8)
C9 0.0170(9) 0.0336(12) 0.0234(10) 0.0020(8) -0.0015(8) -0.0044(8)
C10 0.0108(9) 0.0258(10) 0.0238(10) -0.0002(8) -0.0015(7) -0.0019(8)
Si3 0.0129(3) 0.0226(3) 0.0223(3) -0.0029(2) -0.00088(19) -0.0007(2)
C11 0.0176(10) 0.0332(11) 0.0229(10) -0.0012(8) 0.0010(8) -0.0011(8)
C12 0.0201(10) 0.0325(12) 0.0323(11) -0.0083(9) -0.0036(8) -0.0007(8)

loop_
_atom_type_symbol
_atom_type_description
_atom_type_scat_dispersion_real
_atom_type_scat_dispersion_imag
_atom_type_scat_source
C C 0.0033 0.0016 'International Tables Vol C Tables 4.2.6.8 and 6.1.1.4'
H H 0.0000 0.0000 'International Tables Vol C Tables 4.2.6.8 and 6.1.1.4'
Si Si 0.0817 0.0704 'International Tables Vol C Tables 4.2.6.8 and 6.1.1.4'

loop_
_geom_angle_atom_site_label_1
_geom_angle_atom_site_label_2
_geom_angle_atom_site_label_3
_geom_angle
_geom_angle_site_symmetry_1
_geom_angle_site_symmetry_3
C1 Si1 C1 95.50(12) . 7_455
C1 Si1 Si1 128.2(3) . 4_655
C1 Si1 Si1 131.6(2) 7_455 4_655
C2 C1 Si2 107.57(12) . .
C2 C1 Si3 109.52(12) . .
Si2 C1 Si3 101.70(9) . .
C2 C1 Si1 98.9(3) . .
Si2 C1 Si1 120.1(2) . .
Si3 C1 Si1 118.55(19) . .
C2 C1 Si1 101.6(3) . 7_455
Si2 C1 Si1 128.1(2) . 7_455
Si3 C1 Si1 107.8(2) . 7_455
Si1 C1 Si1 11.1(3) . 7_455
C2 C2 C1 108.44(13) 7_455 .
C4 Si2 C5 117.89(9) . .
C4 Si2 C3 105.13(9) . .
C5 Si2 C3 105.96(9) . .
C4 Si2 C1 114.47(9) . .
C5 Si2 C1 102.84(8) . .
C3 Si2 C1 110.24(8) . .
C6 C5 C10 119.12(17) . .
C6 C5 Si2 127.43(15) . .
C10 C5 Si2 113.18(14) . .
C7 C6 C5 120.85(19) . .
C8 C7 C6 119.9(2) . .
C9 C8 C7 120.06(19) . .
C8 C9 C10 120.80(19) . .
C9 C10 C5 119.26(19) . .
C9 C10 Si3 125.26(15) . .
C5 C10 Si3 115.48(14) . .
C12 Si3 C10 109.46(9) . .
C12 Si3 C11 108.72(9) . .
C10 Si3 C11 107.49(9) . .
C12 Si3 C1 117.67(9) . .
C10 Si3 C1 101.98(8) . .
C11 Si3 C1 110.93(8) . .

loop_
_geom_bond_atom_site_label_1
_geom_bond_atom_site_label_2
_geom_bond_distance
_geom_bond_site_symmetry_2
Si1 C1 1.952(9) .
Si1 C1 1.954(9) 7_455
Si1 Si1 2.252(3) 4_655
C1 C2 1.569(2) .
C1 Si2 1.8991(19) .
C1 Si3 1.918(2) .
C1 Si1 1.954(9) 7_455
C2 C2 1.509(4) 7_455
Si2 C4 1.857(2) .
Si2 C5 1.8784(19) .
Si2 C3 1.8821(19) .
C5 C6 1.396(3) .
C5 C10 1.413(3) .
C6 C7 1.392(3) .
C7 C8 1.391(3) .
C8 C9 1.383(3) .
C9 C10 1.402(3) .
C10 Si3 1.872(2) .
Si3 C12 1.867(2) .
Si3 C11 1.883(2) .

loop_
_geom_torsion_atom_site_label_1
_geom_torsion_atom_site_label_2
_geom_torsion_atom_site_label_3
_geom_torsion_atom_site_label_4
_geom_torsion
_geom_torsion_site_symmetry_1
_geom_torsion_site_symmetry_4
C1 Si1 C1 C2 21.2(2) 7_455 .
Si1 Si1 C1 C2 178.7(4) 4_655 .
C1 Si1 C1 Si2 137.6(2) 7_455 .
Si1 Si1 C1 Si2 -64.9(6) 4_655 .
C1 Si1 C1 Si3 -96.8(2) 7_455 .
Si1 Si1 C1 Si3 60.7(5) 4_655 .
C1 Si1 C1 Si1 -84(2) 7_455 7_455
Si1 Si1 C1 Si1 74(3) 4_655 7_455
Si2 C1 C2 C2 -172.45(15) . 7_455
Si3 C1 C2 C2 77.80(18) . 7_455
Si1 C1 C2 C2 -46.9(3) . 7_455
Si1 C1 C2 C2 -36.0(3) 7_455 7_455
C2 C1 Si2 C4 94.91(13) . .
Si3 C1 Si2 C4 -150.04(9) . .
Si1 C1 Si2 C4 -16.9(3) . .
Si1 C1 Si2 C4 -26.1(3) 7_455 .
C2 C1 Si2 C5 -135.98(12) . .
Si3 C1 Si2 C5 -20.93(10) . .
Si1 C1 Si2 C5 112.2(2) . .
Si1 C1 Si2 C5 103.0(3) 7_455 .
C2 C1 Si2 C3 -23.36(15) . .
Si3 C1 Si2 C3 91.69(10) . .
Si1 C1 Si2 C3 -135.1(2) . .
Si1 C1 Si2 C3 -144.4(3) 7_455 .
C4 Si2 C5 C6 -42.2(2) . .
C3 Si2 C5 C6 75.11(18) . .
C1 Si2 C5 C6 -169.15(16) . .
C4 Si2 C5 C10 143.90(14) . .
C3 Si2 C5 C10 -98.81(15) . .
C1 Si2 C5 C10 16.93(15) . .
C10 C5 C6 C7 -1.3(3) . .
Si2 C5 C6 C7 -174.92(14) . .
C5 C6 C7 C8 1.0(3) . .
C6 C7 C8 C9 0.1(3) . .
C7 C8 C9 C10 -0.8(3) . .
C8 C9 C10 C5 0.5(3) . .
C8 C9 C10 Si3 179.57(14) . .
C6 C5 C10 C9 0.6(3) . .
Si2 C5 C10 C9 175.07(14) . .
C6 C5 C10 Si3 -178.59(13) . .
Si2 C5 C10 Si3 -4.12(18) . .
C9 C10 Si3 C12 45.21(19) . .
C5 C10 Si3 C12 -135.66(14) . .
C9 C10 Si3 C11 -72.72(18) . .
C5 C10 Si3 C11 106.41(15) . .
C9 C10 Si3 C1 170.56(16) . .
C5 C10 Si3 C1 -10.31(16) . .
C2 C1 Si3 C12 -107.76(14) . .
Si2 C1 Si3 C12 138.63(9) . .
Si1 C1 Si3 C12 4.6(3) . .
Si1 C1 Si3 C12 1.9(3) 7_455 .
C2 C1 Si3 C10 132.51(13) . .
Si2 C1 Si3 C10 18.90(10) . .
Si1 C1 Si3 C10 -115.2(3) . .
Si1 C1 Si3 C10 -117.8(3) 7_455 .
C2 C1 Si3 C11 18.30(15) . .
Si2 C1 Si3 C11 -95.31(10) . .
Si1 C1 Si3 C11 130.6(3) . .
Si1 C1 Si3 C11 128.0(3) 7_455 .
